data_4345968
loop_
_publ_author_name
'Borys, Andryj M.'
'Clark, Ewan R.'

_publ_section_title
;
 Adducts of Donor-Functionalized Ar3P with the Soft Lewis Acid I2: Probing
 Simultaneous Lewis Acidity and Basicity at Internally Solvated P(III)
 Centers.
;
_journal_name_full 'Inorganic chemistry'
_journal_paper_doi 10.1021/acs.inorgchem.7b00278
_journal_year 2017
_chemical_formula_moiety '2(C20 H19 I O2 P), C H2 Cl2, 2(C32 H12 B F24)'
_chemical_formula_sum 'C105 H64 B2 Cl2 F48 I2 O4 P2'
_chemical_formula_weight 2709.82
_space_group_crystal_system monoclinic
_space_group_IT_number 4
_space_group_name_Hall 'P 2yb'
_space_group_name_H-M_alt 'P 1 21 1'
_atom_sites_solution_hydrogens geom
_audit_creation_date 2017-01-13
_audit_creation_method
;
Olex2 1.2
(compiled 2017.01.04 svn.r3372 for OlexSys, GUI svn.r5289)
;
_cell_angle_alpha 90.0
_cell_angle_beta 110.6112(13)
_cell_angle_gamma 90.0
_cell_formula_units_Z 2
_cell_length_a 12.46086(15)
_cell_length_b 34.0625(3)
_cell_length_c 13.54015(16)
_cell_measurement_reflns_used 79014
_cell_measurement_temperature 100.00(10)
_cell_measurement_theta_max 30.0930
_cell_measurement_theta_min 2.5340
_cell_volume 5379.22(11)
_computing_cell_refinement 'CrysAlisPro 1.171.38.41 (Rigaku OD, 2015)'
_computing_data_collection 'CrysAlisPro 1.171.38.41 (Rigaku OD, 2015)'
_computing_data_reduction 'CrysAlisPro 1.171.38.41 (Rigaku OD, 2015)'
_computing_molecular_graphics 'Olex2 (Dolomanov et al., 2009)'
_computing_publication_material 'Olex2 (Dolomanov et al., 2009)'
_computing_structure_refinement 'ShelXL (Sheldrick, 2015)'
_diffrn_ambient_environment N~2~
_diffrn_ambient_temperature 100.00(10)
_diffrn_detector 'CCD plate'
_diffrn_detector_area_resol_mean 5.2887
_diffrn_detector_type AtlasS2
_diffrn_measured_fraction_theta_full 0.999
_diffrn_measured_fraction_theta_max 0.999
_diffrn_measurement_details
;
List of Runs (angles in degrees, time in seconds):

  # Type    Start    End  Width  t~exp~   \w     \q     \k     \f   Frames
--------------------------------------------------------------------------
  1  \w    -12.00  87.00   1.00   57.50    --   12.34  38.00  60.00   99
  2  \w    -62.00  37.00   1.00   57.50    --   12.34 -38.00 -90.00   99
  3  \w    -64.00  45.00   1.00   57.50    --   12.34 -77.00-150.00  109
  4  \w     35.00 101.00   1.00   57.50    --   12.34 178.00-150.00   66
  5  \w    -61.00  40.00   1.00   57.50    --   12.34 -57.00  60.00  101
  6  \w    -20.00  28.00   1.00   57.50    --  -12.80 -99.00-120.00   48
  7  \w    -20.00  28.00   1.00   57.50    --  -12.80 -99.00  90.00   48
  8  \w   -100.00 -55.00   1.00   57.50    --  -12.80 178.00-120.00   45
  9  \w    -87.00  12.00   1.00   57.50    --  -12.80 -38.00-120.00   99
 10  \w    -20.00   5.00   1.00   57.50    --  -12.80 -99.00  30.00   25
 11  \w    -87.00  12.00   1.00   57.50    --  -12.80 -38.00 150.00   99
;
_diffrn_measurement_device 'four-circle diffractometer'
_diffrn_measurement_device_type 'SuperNova, Dual, Cu at zero, AtlasS2'
_diffrn_measurement_method '\w scans'
_diffrn_orient_matrix_type 'CrysAlisPro convention (1999,Acta A55,543-557)'
_diffrn_orient_matrix_UB_11 -0.0339458000
_diffrn_orient_matrix_UB_12 -0.0020156000
_diffrn_orient_matrix_UB_13 0.0321687000
_diffrn_orient_matrix_UB_21 0.0500133000
_diffrn_orient_matrix_UB_22 0.0014325000
_diffrn_orient_matrix_UB_23 0.0457973000
_diffrn_orient_matrix_UB_31 -0.0067784000
_diffrn_orient_matrix_UB_32 0.0206745000
_diffrn_orient_matrix_UB_33 -0.0000333000
_diffrn_radiation_monochromator mirror
_diffrn_radiation_probe x-ray
_diffrn_radiation_type MoK\a
_diffrn_radiation_wavelength 0.71073
_diffrn_reflns_av_R_equivalents 0.0351
_diffrn_reflns_av_unetI/netI 0.0243
_diffrn_reflns_Laue_measured_fraction_full 0.999
_diffrn_reflns_Laue_measured_fraction_max 0.999
_diffrn_reflns_limit_h_max 15
_diffrn_reflns_limit_h_min -15
_diffrn_reflns_limit_k_max 42
_diffrn_reflns_limit_k_min -42
_diffrn_reflns_limit_l_max 16
_diffrn_reflns_limit_l_min -16
_diffrn_reflns_number 114233
_diffrn_reflns_point_group_measured_fraction_full 0.999
_diffrn_reflns_point_group_measured_fraction_max 0.999
_diffrn_reflns_theta_full 25.242
_diffrn_reflns_theta_max 26.371
_diffrn_reflns_theta_min 2.003
_diffrn_source 'micro-focus sealed X-ray tube'
_diffrn_source_type 'SuperNova (Mo) X-ray Source'
_exptl_absorpt_coefficient_mu 0.799
_exptl_absorpt_correction_T_max 0.960
_exptl_absorpt_correction_T_min 0.810
_exptl_absorpt_correction_type gaussian
_exptl_absorpt_process_details
;
CrysAlisPro 1.171.38.41 (Rigaku Oxford Diffraction, 2015)
Numerical absorption correction based on gaussian integration over
            a multifaceted crystal model
Empirical absorption correction using spherical harmonics,
 implemented in SCALE3 ABSPACK scaling algorithm.
;
_exptl_crystal_colour 'clear colourless'
_exptl_crystal_colour_lustre clear
_exptl_crystal_colour_primary colourless
_exptl_crystal_density_diffrn 1.673
_exptl_crystal_description plate
_exptl_crystal_F_000 2676
_exptl_crystal_size_max 0.288
_exptl_crystal_size_mid 0.093
_exptl_crystal_size_min 0.068
_refine_diff_density_max 1.227
_refine_diff_density_min -0.742
_refine_diff_density_rms 0.064
_refine_ls_abs_structure_details
;
 Refined as an inversion twin.
;
_refine_ls_abs_structure_Flack 0.296(11)
_refine_ls_extinction_method none
_refine_ls_goodness_of_fit_ref 1.037
_refine_ls_hydrogen_treatment constr
_refine_ls_matrix_type full
_refine_ls_number_parameters 1574
_refine_ls_number_reflns 21933
_refine_ls_number_restraints 230
_refine_ls_restrained_S_all 1.054
_refine_ls_R_factor_all 0.0363
_refine_ls_R_factor_gt 0.0354
_refine_ls_shift/su_max 0.111
_refine_ls_shift/su_mean 0.000
_refine_ls_structure_factor_coef Fsqd
_refine_ls_weighting_details 'w=1/[\s^2^(Fo^2^)+(0.0527P)^2^+5.8085P] where P=(Fo^2^+2Fc^2^)/3'
_refine_ls_weighting_scheme calc
_refine_ls_wR_factor_gt 0.0887
_refine_ls_wR_factor_ref 0.0894
_reflns_Friedel_coverage 0.966
_reflns_Friedel_fraction_full 0.999
_reflns_Friedel_fraction_max 1.000
_reflns_number_gt 21416
_reflns_number_total 21933
_reflns_threshold_expression 'I > 2\s(I)'
_cod_data_source_file ic7b00278_si_002.cif
_cod_data_source_block '[3d]BArF'
_cod_database_code 4345968
_shelx_shelxl_version_number 2016/6
_chemical_oxdiff_formula 'C105 P2 I2 B2 O4 F48 H64 Cl2'
_chemical_oxdiff_usercomment 'ABS-195 iodo-bismethoxyphenyl-phenylphopshonium BArF'
_shelx_space_group_comment
;
The symmetry employed for this shelxl refinement is uniquely defined
by the following loop, which should always be used as a source of
symmetry information in preference to the above space-group names.
They are only intended as comments.
;
_cell_oxdiff_angle_alpha 90.0014(9)
_cell_oxdiff_angle_beta 110.6180(13)
_cell_oxdiff_angle_gamma 89.9963(9)
_cell_oxdiff_length_a 12.45950(16)
_cell_oxdiff_length_b 34.0655(3)
_cell_oxdiff_length_c 13.5410(2)
_cell_oxdiff_measurement_reflns_used 79017
_cell_oxdiff_volume 5379.22(11)
_reflns_odcompleteness_completeness 99.93
_reflns_odcompleteness_iscentric 1
_reflns_odcompleteness_theta 26.32
_olex2_refinement_description
;
1. Twinned data refinement
 Scales: 0.704(11) 0.296(11)
2. Fixed Uiso
 At 1.2 times of:
  All C(H) groups, All C(H,H) groups
 At 1.5 times of:
  All C(H,H,H) groups
3. Restrained distances
 F1-F2 \\sim F2-F3 \\sim F3-F1 \\sim F4-F5 \\sim F5-F6 \\sim F6-F4
 with sigma of 0.02
 F6-C03H \\sim F3-C03H \\sim F4-C03H \\sim F1-C03H \\sim F5-C03H \\sim F2-C03H
 with sigma of 0.02
 F7-F8 \\sim F8-F9 \\sim F9-F7 \\sim F10-F11 \\sim F11-F12 \\sim F12-F10
 with sigma of 0.02
 F11-C036 \\sim F8-C036 \\sim F12-C036 \\sim F9-C036 \\sim F10-C036 \\sim
F7-C036
 with sigma of 0.02
 F13-F14 \\sim F14-F15 \\sim F15-F13 \\sim F16-F17 \\sim F17-F18 \\sim F18-F16
 with sigma of 0.02
 F17-C030 \\sim F14-C030 \\sim F18-C030 \\sim F15-C030 \\sim F16-C030 \\sim
F13-C030
 with sigma of 0.02
 F19-F20 \\sim F20-F21 \\sim F21-F19 \\sim F22-F23 \\sim F23-F24 \\sim F24-F22
 with sigma of 0.02
 F21-C02O \\sim F24-C02O \\sim F19-C02O \\sim F22-C02O \\sim F20-C02O \\sim
F23-C02O
 with sigma of 0.02
 F25-F26 \\sim F26-F27 \\sim F27-F25
 with sigma of 0.02
 F25-C04I \\sim F26-C04I \\sim F27-C04I
 with sigma of 0.02
 F31-F32 \\sim F32-F33 \\sim F33-F31 \\sim F34-F35 \\sim F35-F36 \\sim F36-F33
 with sigma of 0.02
 F35-C02J \\sim F32-C02J \\sim F33-C02J \\sim F36-C02J \\sim F31-C02J \\sim
F34-C02J
 with sigma of 0.02
 F37-F38 \\sim F38-F39 \\sim F39-F37
 with sigma of 0.02
 F39-C01N \\sim F37-C01N \\sim F38-C01N
 with sigma of 0.02
 F43-F44 \\sim F44-F45 \\sim F45-F43 \\sim F46-F47 \\sim F47-F48 \\sim F48-F46
 with sigma of 0.02
 F48-C03D \\sim F44-C03D \\sim F47-C03D \\sim F43-C03D \\sim F46-C03D \\sim
F45-C03D
 with sigma of 0.02
 F49-F50 \\sim F50-F51 \\sim F51-F49
 with sigma of 0.02
 F50-C03E \\sim F49-C03E \\sim F51-C03E
 with sigma of 0.02
 F55-F56 \\sim F56-F57 \\sim F57-F55 \\sim F58-F59 \\sim F59-F60 \\sim F60-F58
 with sigma of 0.02
 F56-C049 \\sim F59-C049 \\sim F57-C049 \\sim F60-C049 \\sim F55-C049 \\sim
F58-C049
 with sigma of 0.02
 F61-F62 \\sim F62-F63 \\sim F63-F61
 with sigma of 0.02
 F63-C048 \\sim F61-C048 \\sim F62-C048
 with sigma of 0.02
4. Uiso/Uaniso restraints and constraints
Uanis(F2) = Uanis(F4)
Uanis(F5) = Uanis(F3)
Uanis(F57) = Uanis(F58)
Uanis(F60) = Uanis(F56)
Uanis(F55) = Uanis(F59)
Uanis(F47) = Uanis(F45)
Uanis(F48) = Uanis(F43)
Uanis(F44) = Uanis(F46)
Uanis(F18) = Uanis(F13)
Uanis(F13) = Uanis(F14)
Uanis(F15) = Uanis(F17)
Uanis(F3) = Uanis(F5)
Uanis(F1) = Uanis(F6)
Uanis(F4) = Uanis(F2)
Uanis(F20) = Uanis(F24)
Uanis(F7) = Uanis(F12)
Uanis(F8) = Uanis(F10)
Uanis(F11) = Uanis(F9)
Uanis(F24) = Uanis(F20)
Uanis(F22) = Uanis(F21)
Uanis(F23) = Uanis(F19)
5. Others
 Sof(F5)=Sof(F6)=Sof(F4)=1-FVAR(1)
 Sof(F2)=Sof(F1)=Sof(F3)=FVAR(1)
 Sof(F10)=Sof(F11)=Sof(F12)=1-FVAR(2)
 Sof(F9)=Sof(F8)=Sof(F7)=FVAR(2)
 Sof(F18)=Sof(F17)=Sof(F16)=1-FVAR(3)
 Sof(F15)=Sof(F14)=Sof(F13)=FVAR(3)
 Sof(F22)=Sof(F24)=Sof(F23)=1-FVAR(4)
 Sof(F21)=Sof(F19)=Sof(F20)=FVAR(4)
 Sof(F35)=Sof(F36)=Sof(F34)=1-FVAR(5)
 Sof(F32)=Sof(F33)=Sof(F31)=FVAR(5)
 Sof(F48)=Sof(F47)=Sof(F46)=1-FVAR(6)
 Sof(F43)=Sof(F44)=Sof(F45)=FVAR(6)
 Sof(F56)=Sof(F57)=Sof(F55)=1-FVAR(7)
 Sof(F60)=Sof(F58)=Sof(F59)=FVAR(7)
6.a Secondary CH2 refined with riding coordinates:
 C04N(H04E,H04F)
6.b Aromatic/amide H refined with riding coordinates:
 C017(H017), C01A(H01A), C01B(H01B), C01D(H01D), C01E(H01E), C01G(H01G),
 C01J(H01J), C01M(H01M), C01P(H01P), C01R(H01R), C01T(H01T), C01V(H01V),
 C020(H020), C021(H021), C023(H023), C024(H024), C026(H026), C029(H029),
 C02C(H02C), C02H(H02H), C02I(H02I), C02L(H02L), C02N(H02N), C02R(H02R),
 C02S(H02S), C02T(H02T), C02W(H02W), C02Y(H02Y), C034(H034), C037(H037),
 C038(H038), C03A(H03A), C03C(H03C), C03F(H03I), C03K(H03K), C03N(H03N),
 C03O(H03O), C03Q(H03Q), C03R(H03R), C03S(H03S), C03U(H03U), C03X(H03X),
 C03Y(H03Y), C040(H040), C043(H043), C046(H046), C04B(H04B), C04G(H04G),
 C04K(H04K), C04L(H04L)
6.c Idealised Me refined as rotating group:
 C02M(H02A,H02B,H02D), C035(H03F,H03G,H03H), C03T(H03B,H03D,H03E), C041(H04A,
 H04C,H04D)
;
_olex2_submission_special_instructions 'No special instructions were received'
_oxdiff_exptl_absorpt_empirical_details
;
Empirical correction (ABSPACK) includes:
- Absorption correction using spherical harmonics
- Frame scaling
;
_oxdiff_exptl_absorpt_empirical_full_max 1.444
_oxdiff_exptl_absorpt_empirical_full_min 0.484

loop_
_space_group_symop_id
_space_group_symop_operation_xyz
1 'x, y, z'
2 '-x, y+1/2, -z'

loop_
_atom_site_label
_atom_site_type_symbol
_atom_site_fract_x
_atom_site_fract_y
_atom_site_fract_z
_atom_site_U_iso_or_equiv
_atom_site_adp_type
_atom_site_occupancy
_atom_site_site_symmetry_order
_atom_site_calc_flag
_atom_site_refinement_flags_posn
_atom_site_refinement_flags_occupancy
_atom_site_disorder_assembly
_atom_site_disorder_group
I001 I 0.71890(2) 0.30513(2) 0.70608(2) 0.01956(7) Uani 1 1 d . . . .
I002 I -0.15037(2) 0.01500(2) 0.38387(2) 0.02271(8) Uani 1 1 d . . . .
P003 P 0.02405(10) 0.04792(4) 0.48051(9) 0.0157(2) Uani 1 1 d . . . .
P004 P 0.89108(10) 0.27133(3) 0.80341(9) 0.0142(2) Uani 1 1 d . . . .
Cl00 Cl 0.5264(2) 0.16171(7) 0.12204(17) 0.0649(5) Uani 1 1 d . . . .
Cl1 Cl 0.6634(2) 0.15918(9) -0.01463(18) 0.0752(7) Uani 1 1 d . . . .
F007 F 0.6866(3) 0.43679(9) 0.4634(3) 0.0382(9) Uani 1 1 d . . . .
F008 F 0.4810(3) 0.36260(11) 1.0996(3) 0.0416(9) Uani 1 1 d . . . .
F009 F 0.2812(4) 0.42050(11) 0.0848(3) 0.0386(8) Uani 1 1 d . . . .
F00A F 0.1828(4) 0.38239(10) 0.8589(3) 0.0471(10) Uani 1 1 d . . . .
O00B O 0.7731(3) 0.21821(10) 0.6320(3) 0.0224(7) Uani 1 1 d . . . .
F00C F 0.3850(4) 0.45647(12) 0.2098(3) 0.0475(10) Uani 1 1 d . . . .
F00D F 0.1258(5) 0.40732(13) 0.7071(3) 0.0580(13) Uani 1 1 d . . . .
F00E F 0.5896(3) 0.39618(11) 1.2277(3) 0.0358(8) Uani 1 1 d . . . .
F63 F 0.3109(4) 0.29084(11) -0.0214(3) 0.0431(9) Uani 1 1 d D . A 1
F62 F 0.4621(3) 0.25850(14) 0.0568(3) 0.0464(10) Uani 1 1 d D . B 1
F37 F 0.8661(4) 0.25893(13) 0.4473(3) 0.0579(13) Uani 1 1 d D . C 1
F00I F 0.2038(4) 0.46769(12) 0.1379(3) 0.0567(13) Uani 1 1 d . . . .
F00J F 0.7597(4) 0.40960(11) 0.6138(3) 0.0452(10) Uani 1 1 d . . . .
F51 F 0.3326(4) 0.62199(11) 0.6257(4) 0.0480(10) Uani 1 1 d D . D 1
F49 F 0.4193(5) 0.60979(12) 0.5165(3) 0.0631(14) Uani 1 1 d D . E 1
F38 F 0.8469(5) 0.29145(12) 0.3106(4) 0.0675(16) Uani 1 1 d D . F 1
O00N O -0.0760(3) 0.03973(11) 0.6409(3) 0.0268(8) Uani 1 1 d . . . .
F61 F 0.3063(4) 0.22820(12) -0.0330(3) 0.0455(9) Uani 1 1 d D . G 1
F32 F 0.5157(9) 0.4363(3) 0.5807(10) 0.042(3) Uani 0.66(3) 1 d D P H 1
F00Q F 0.6589(4) 0.34799(12) 1.1679(4) 0.0542(13) Uani 1 1 d . . . .
O00R O -0.0930(3) 0.10588(11) 0.3227(3) 0.0245(8) Uani 1 1 d . . . .
F21 F 0.0139(4) 0.56356(14) 0.8599(3) 0.0419(11) Uani 0.876(7) 1 d D P I 1
F00T F 0.8544(3) 0.41277(12) 0.5093(4) 0.0570(13) Uani 1 1 d . . . .
F00U F 0.0170(4) 0.40795(14) 0.7987(6) 0.082(2) Uani 1 1 d . . . .
F50 F 0.5137(4) 0.62800(11) 0.6723(4) 0.0537(11) Uani 1 1 d D . J 1
F43 F 0.3995(5) 0.19727(18) 0.7495(6) 0.0524(18) Uani 0.815(13) 1 d D P K 1
F33 F 0.4397(15) 0.4730(4) 0.4500(8) 0.102(8) Uani 0.66(3) 1 d D P H 1
F00Y F 0.5215(5) 0.53802(13) 1.3079(3) 0.0595(13) Uani 1 1 d . . . .
F39 F 0.7286(4) 0.24676(15) 0.3072(5) 0.0753(18) Uani 1 1 d D . L 1
O010 O 0.7829(4) 0.27159(12) 0.9591(3) 0.0312(9) Uani 1 1 d . . . .
F19 F 0.1492(4) 0.57418(16) 1.0029(5) 0.0553(17) Uani 0.876(7) 1 d D P I 1
F26 F 0.8884(4) 0.59640(14) 1.1270(4) 0.0655(14) Uani 1 1 d D . M 1
F15 F 0.5463(12) 0.3622(8) 0.821(2) 0.161(7) Uani 0.286(11) 1 d D P N 1
C014 C -0.0540(4) 0.12333(15) 0.4173(4) 0.0192(10) Uani 1 1 d . . . .
F015 F 0.6217(5) 0.58909(16) 1.3505(3) 0.0689(15) Uani 1 1 d . . . .
F27 F 0.7849(5) 0.64643(13) 1.0946(5) 0.0806(18) Uani 1 1 d D . O 1
C017 C 0.6033(4) 0.29678(13) 0.3833(3) 0.0144(9) Uani 1 1 d . . . .
H017 H 0.572837 0.272502 0.356208 0.017 Uiso 1 1 calc R . . .
C018 C 0.6120(4) 0.40568(14) 1.0642(4) 0.0155(9) Uani 1 1 d . . . .
F60 F 0.1544(6) 0.1811(2) 0.3265(5) 0.064(2) Uani 0.815(14) 1 d D P P 1
C01A C 0.6535(4) 0.45749(14) 0.9256(4) 0.0149(9) Uani 1 1 d . . . .
H01A H 0.669374 0.474666 0.879124 0.018 Uiso 1 1 calc R . . .
C01B C 0.2102(5) 0.00425(17) 0.3125(4) 0.0288(12) Uani 1 1 d . . . .
H01B H 0.223693 -0.020049 0.287756 0.035 Uiso 1 1 calc R . . .
C01C C 0.7169(4) 0.30510(16) 0.3970(3) 0.0169(8) Uani 1 1 d . . . .
C01D C 0.1339(5) 0.00754(16) 0.3667(4) 0.0237(11) Uani 1 1 d . . . .
H01D H 0.094332 -0.014383 0.376596 0.028 Uiso 1 1 calc R . . .
C01E C 0.3660(4) 0.28207(14) 0.2119(4) 0.0176(9) Uani 1 1 d . . . .
H01E H 0.418219 0.300223 0.204151 0.021 Uiso 1 1 calc R . . .
C01F C 0.4362(4) 0.25036(15) 0.6528(4) 0.0204(10) Uani 1 1 d . . . .
C01G C 0.3354(4) 0.38110(13) 0.2900(4) 0.0155(9) Uani 1 1 d . . . .
H01G H 0.398555 0.378211 0.269218 0.019 Uiso 1 1 calc R . . .
F25 F 0.7887(5) 0.6107(2) 0.9689(4) 0.094(2) Uani 1 1 d D . Q 1
F44 F 0.5601(5) 0.1986(2) 0.7329(8) 0.064(2) Uani 0.815(13) 1 d D P K 1
C01J C 0.5380(4) 0.43706(13) 1.0241(4) 0.0147(9) Uani 1 1 d . . . .
H01J H 0.474689 0.440138 1.044623 0.018 Uiso 1 1 calc R . . .
C01K C 0.5859(4) 0.37815(15) 1.1400(4) 0.0216(10) Uani 1 1 d . . . .
C01L C 0.1743(4) 0.45120(15) 0.8489(4) 0.0172(9) Uani 1 1 d . . . .
C01M C 0.2890(4) 0.45897(13) 0.8637(4) 0.0150(9) Uani 1 1 d . . . .
H01M H 0.331778 0.439540 0.846401 0.018 Uiso 1 1 calc R . . .
C01N C 0.7885(4) 0.27560(15) 0.3656(4) 0.0237(10) Uani 1 1 d D . . .
F20 F 0.0240(6) 0.53035(14) 0.9950(6) 0.0634(18) Uani 0.876(7) 1 d D P I 1
C01P C 0.6289(4) 0.55987(14) 0.9962(4) 0.0194(9) Uani 1 1 d . . . .
H01P H 0.649172 0.557596 0.936564 0.023 Uiso 1 1 calc R . . .
C01Q C 0.1239(4) 0.41269(16) 0.8038(4) 0.0237(11) Uani 1 1 d . . . .
C01R C 0.7672(4) 0.34077(14) 0.4384(4) 0.0166(9) Uani 1 1 d . . . .
H01R H 0.843078 0.346250 0.446859 0.020 Uiso 1 1 calc R . . .
F01S F 0.4469(5) 0.5933(2) 1.2511(4) 0.091(2) Uani 1 1 d . . . .
C01T C -0.0651(5) 0.16319(16) 0.4363(4) 0.0261(11) Uani 1 1 d . . . .
H01T H -0.102829 0.179941 0.380671 0.031 Uiso 1 1 calc R . . .
C01U C 0.7504(4) 0.40643(15) 0.5129(4) 0.0213(10) Uani 1 1 d . . . .
C01V C 0.4537(4) 0.55461(13) 0.7562(4) 0.0151(9) Uani 1 1 d . . . .
H01V H 0.455673 0.575063 0.802274 0.018 Uiso 1 1 calc R . . .
C01W C 0.1473(4) 0.39143(15) 0.3487(4) 0.0182(10) Uani 1 1 d . . . .
C01X C 0.0027(4) 0.09855(14) 0.5025(4) 0.0188(9) Uani 1 1 d . . . .
F31 F 0.3385(8) 0.4413(3) 0.5208(9) 0.053(3) Uani 0.66(3) 1 d D P H 1
C01Z C 0.5383(4) 0.53695(13) 1.0026(4) 0.0147(9) Uani 1 1 d . . . .
C020 C 0.9177(5) 0.20104(16) 0.9118(4) 0.0225(10) Uani 1 1 d . . . .
H020 H 0.957328 0.215642 0.971533 0.027 Uiso 1 1 calc R . . .
C021 C 0.2227(4) 0.36048(13) 0.3895(4) 0.0150(9) Uani 1 1 d . . . .
H021 H 0.208535 0.343348 0.436943 0.018 Uiso 1 1 calc R . . .
F9 F 0.8905(8) 0.3907(3) 0.9731(9) 0.065(3) Uani 0.598(6) 1 d D P R 1
C023 C 0.4202(4) 0.26107(14) 0.5491(4) 0.0160(9) Uani 1 1 d . . . .
H023 H 0.416522 0.241594 0.499919 0.019 Uiso 1 1 calc R . . .
C024 C 0.1075(4) 0.47933(15) 0.8745(4) 0.0178(9) Uani 1 1 d . . . .
H024 H 0.031141 0.474336 0.865116 0.021 Uiso 1 1 calc R . . .
C025 C 0.1175(4) 0.04402(15) 0.4060(4) 0.0189(10) Uani 1 1 d . . . .
C026 C 0.4585(4) 0.48681(14) 0.7182(4) 0.0154(9) Uani 1 1 d . . . .
H026 H 0.464337 0.460643 0.738990 0.018 Uiso 1 1 calc R . . .
C027 C 0.6999(4) 0.36779(14) 0.4665(4) 0.0150(9) Uani 1 1 d . . . .
F58 F 0.0915(9) 0.1734(2) 0.1653(5) 0.096(4) Uani 0.815(14) 1 d D P P 1
C029 C 0.7072(4) 0.39948(14) 1.0358(4) 0.0171(9) Uani 1 1 d . . . .
H029 H 0.756356 0.378436 1.062652 0.020 Uiso 1 1 calc R . . .
C02A C 0.4386(4) 0.56328(15) 0.6512(4) 0.0189(10) Uani 1 1 d . . . .
C02B C 0.3413(4) 0.28251(14) 0.3052(4) 0.0163(9) Uani 1 1 d . . . .
C02C C 0.5859(4) 0.35979(13) 0.4522(4) 0.0144(9) Uani 1 1 d . . . .
H02C H 0.543193 0.378686 0.471667 0.017 Uiso 1 1 calc R . . .
C02D C 0.4094(4) 0.30059(14) 0.5173(3) 0.0150(9) Uani 1 1 d . . . .
C02E C 0.4661(3) 0.51589(15) 0.7939(3) 0.0138(8) Uani 1 1 d . . . .
C02F C 0.1577(4) 0.51499(16) 0.9143(3) 0.0170(8) Uani 1 1 d . . . .
C02G C 0.5561(4) 0.46424(13) 0.9535(3) 0.0130(8) Uani 1 1 d . . . .
C02H C 1.0545(5) 0.31157(15) 0.9633(4) 0.0279(12) Uani 1 1 d . . . .
H02H H 1.095244 0.313449 0.917659 0.033 Uiso 1 1 calc R . . .
C02I C 0.2660(5) 0.03769(19) 0.2956(5) 0.0311(13) Uani 1 1 d . . . .
H02I H 0.315989 0.035643 0.258528 0.037 Uiso 1 1 calc R . . .
C02J C 0.4320(5) 0.46242(17) 0.5379(4) 0.0291(12) Uani 1 1 d D . . .
C02K C 0.3192(4) 0.35428(13) 0.3614(4) 0.0137(9) Uani 1 1 d . . . .
C02L C 0.2720(4) 0.52281(13) 0.9263(3) 0.0156(9) Uani 1 1 d . . . .
H02L H 0.302216 0.547436 0.950304 0.019 Uiso 1 1 calc R . . .
C02M C 0.6966(5) 0.19890(16) 0.5400(4) 0.0267(11) Uani 1 1 d . . . .
H02A H 0.630455 0.189679 0.553875 0.040 Uiso 1 1 calc GR . . .
H02B H 0.735080 0.177041 0.522409 0.040 Uiso 1 1 calc GR . . .
H02D H 0.672925 0.217048 0.482040 0.040 Uiso 1 1 calc GR . . .
C02N C 0.4342(4) 0.53404(16) 0.5789(4) 0.0206(10) Uani 1 1 d . . . .
H02N H 0.425830 0.539980 0.509557 0.025 Uiso 1 1 calc R . . .
C02O C 0.0869(4) 0.54492(16) 0.9432(4) 0.0242(11) Uani 1 1 d D . . .
C02P C 0.9908(4) 0.27846(15) 0.7366(4) 0.0187(10) Uani 1 1 d . . . .
C02Q C 0.2821(5) 0.43901(16) 0.1712(4) 0.0251(11) Uani 1 1 d . . . .
C02R C 1.0716(4) 0.24911(16) 0.7457(5) 0.0263(11) Uani 1 1 d . . . .
H02R H 1.072695 0.226698 0.785304 0.032 Uiso 1 1 calc R . . .
C02S C 0.4440(4) 0.27789(16) 0.7292(4) 0.0214(10) Uani 1 1 d . . . .
H02S H 0.454777 0.270430 0.798129 0.026 Uiso 1 1 calc R . . .
C02T C 0.4180(4) 0.32808(14) 0.5958(4) 0.0157(9) Uani 1 1 d . . . .
H02T H 0.412327 0.354614 0.578600 0.019 Uiso 1 1 calc R . . .
C02U C 0.8116(4) 0.19775(15) 0.7235(4) 0.0191(10) Uani 1 1 d . . . .
C02V C 0.8703(4) 0.21966(14) 0.8140(4) 0.0180(9) Uani 1 1 d . . . .
C02W C 0.0363(5) 0.15366(16) 0.6219(5) 0.0306(13) Uani 1 1 d . . . .
H02W H 0.066149 0.164023 0.689709 0.037 Uiso 1 1 calc R . . .
C02X C 0.4428(4) 0.49529(15) 0.6142(4) 0.0180(10) Uani 1 1 d . . . .
C02Y C 1.1497(5) 0.2873(2) 0.6380(5) 0.0336(13) Uani 1 1 d . . . .
H02Y H 1.201248 0.290029 0.602772 0.040 Uiso 1 1 calc R . . .
C02Z C 0.2596(4) 0.41217(14) 0.2489(4) 0.0166(9) Uani 1 1 d . . . .
C030 C 0.4460(5) 0.34877(18) 0.7797(5) 0.0328(13) Uani 1 1 d D . . .
C031 C 0.0286(5) 0.02233(14) 0.6751(4) 0.0235(11) Uani 1 1 d . . . .
F14 F 0.3820(16) 0.3805(4) 0.7427(12) 0.0574(19) Uani 0.286(11) 1 d D P N 1
C033 C 0.5334(4) 0.32440(13) 0.4097(3) 0.0125(8) Uani 1 1 d . . . .
C034 C 0.7982(5) 0.15750(16) 0.7328(4) 0.0262(11) Uani 1 1 d . . . .
H034 H 0.758311 0.142631 0.673605 0.031 Uiso 1 1 calc R . . .
C035 C -0.1592(5) 0.12894(17) 0.2329(4) 0.0277(12) Uani 1 1 d . . . .
H03F H -0.221794 0.141157 0.246991 0.041 Uiso 1 1 calc GR . . .
H03G H -0.188748 0.112254 0.172212 0.041 Uiso 1 1 calc GR . . .
H03H H -0.111309 0.148801 0.219713 0.041 Uiso 1 1 calc GR . . .
C036 C 0.8308(4) 0.42068(15) 0.9360(4) 0.0245(11) Uani 1 1 d D . . .
C037 C -0.0201(5) 0.17757(16) 0.5375(5) 0.0302(12) Uani 1 1 d . . . .
H037 H -0.027964 0.204139 0.549245 0.036 Uiso 1 1 calc R . . .
C038 C 0.1746(4) 0.07749(16) 0.3889(5) 0.0267(11) Uani 1 1 d . . . .
H038 H 0.163021 0.101835 0.414569 0.032 Uiso 1 1 calc R . . .
B039 B 0.4756(4) 0.50351(14) 0.9138(4) 0.0119(9) Uani 1 1 d . . . .
C03A C 1.1508(5) 0.25360(19) 0.6951(6) 0.0378(14) Uani 1 1 d . . . .
H03A H 1.204144 0.233952 0.699682 0.045 Uiso 1 1 calc R . . .
C03B C 0.7262(4) 0.42597(14) 0.9655(4) 0.0142(9) Uani 1 1 d . . . .
C03C C 0.9056(6) 0.16108(17) 0.9197(4) 0.0304(12) Uani 1 1 d . . . .
H03C H 0.938091 0.148463 0.984353 0.037 Uiso 1 1 calc R . . .
C03D C 0.4492(5) 0.20772(17) 0.6833(4) 0.0298(12) Uani 1 1 d D . . .
C03E C 0.4250(5) 0.60524(16) 0.6155(4) 0.0291(12) Uani 1 1 d D . . .
C03F C 0.0802(6) 0.00472(15) 0.7730(4) 0.0310(13) Uani 1 1 d . . . .
H03I H 0.042647 0.004029 0.821423 0.037 Uiso 1 1 calc R . . .
C03G C 0.3425(4) 0.49473(13) 0.9034(3) 0.0135(9) Uani 1 1 d . . . .
C03H C 0.0451(4) 0.39673(15) 0.3811(4) 0.0256(11) Uani 1 1 d D . . .
F45 F 0.4166(11) 0.18332(15) 0.6027(4) 0.091(4) Uani 0.815(13) 1 d D P K 1
C03J C 0.4351(4) 0.31705(15) 0.7003(4) 0.0197(10) Uani 1 1 d . . . .
C03K C 0.2362(5) 0.22841(15) 0.1379(4) 0.0248(11) Uani 1 1 d . . . .
H03K H 0.203450 0.210301 0.084349 0.030 Uiso 1 1 calc R . . .
F13 F 0.411(2) 0.3378(5) 0.8530(14) 0.0574(19) Uani 0.286(11) 1 d D P N 1
C03M C 0.9491(5) 0.29263(14) 0.9312(4) 0.0202(10) Uani 1 1 d . . . .
C03N C 0.2462(5) -0.01130(16) 0.7287(4) 0.0298(12) Uani 1 1 d . . . .
H03N H 0.317820 -0.023090 0.746461 0.036 Uiso 1 1 calc R . . .
C03O C 0.0481(5) 0.11385(15) 0.6048(4) 0.0219(10) Uani 1 1 d . . . .
H03O H 0.086074 0.097458 0.661260 0.026 Uiso 1 1 calc R . . .
F8 F 0.7977(6) 0.4170(3) 0.8292(5) 0.0577(18) Uani 0.598(6) 1 d D P R 1
C03Q C 0.1887(6) -0.01188(17) 0.7981(4) 0.0344(14) Uani 1 1 d . . . .
H03Q H 0.222867 -0.023664 0.863733 0.041 Uiso 1 1 calc R . . .
C03R C 0.5138(4) 0.54109(14) 1.0952(4) 0.0190(10) Uani 1 1 d . . . .
H03R H 0.456228 0.525783 1.104498 0.023 Uiso 1 1 calc R . . .
C03S C 0.8443(6) 0.13990(16) 0.8298(5) 0.0322(13) Uani 1 1 d . . . .
H03S H 0.834187 0.113058 0.835595 0.039 Uiso 1 1 calc R . . .
C03T C 0.7162(8) 0.2676(2) 1.0245(7) 0.055(2) Uani 1 1 d . . . .
H03B H 0.757334 0.252064 1.085157 0.082 Uiso 1 1 calc GR . . .
H03D H 0.644942 0.254940 0.985660 0.082 Uiso 1 1 calc GR . . .
H03E H 0.701110 0.293098 1.046863 0.082 Uiso 1 1 calc GR . . .
C03U C 0.9939(5) 0.31301(16) 0.6822(4) 0.0263(12) Uani 1 1 d . . . .
H03U H 0.942818 0.333250 0.679229 0.032 Uiso 1 1 calc R . . .
F7 F 0.8938(7) 0.4520(2) 0.9543(10) 0.067(3) Uani 0.598(6) 1 d D P R 1
C03W C 0.8854(5) 0.28997(16) 0.9991(4) 0.0271(12) Uani 1 1 d . . . .
C03X C 0.1968(5) 0.00704(14) 0.6313(4) 0.0227(11) Uani 1 1 d . . . .
H03X H 0.235912 0.007976 0.584164 0.027 Uiso 1 1 calc R . . .
C03Y C 0.1645(4) 0.41750(14) 0.2771(4) 0.0167(9) Uani 1 1 d . . . .
H03Y H 0.113394 0.437956 0.248920 0.020 Uiso 1 1 calc R . . .
C040 C 1.0726(5) 0.31703(19) 0.6331(5) 0.0346(14) Uani 1 1 d . . . .
H040 H 1.074096 0.339936 0.596166 0.042 Uiso 1 1 calc R . . .
C041 C -0.1448(7) 0.0382(2) 0.7056(6) 0.0419(15) Uani 1 1 d . . . .
H04A H -0.102364 0.048653 0.774065 0.063 Uiso 1 1 calc GR . . .
H04C H -0.165188 0.011396 0.712582 0.063 Uiso 1 1 calc GR . . .
H04D H -0.213141 0.053376 0.673691 0.063 Uiso 1 1 calc GR . . .
C042 C 0.3158(4) 0.25572(15) 0.1306(4) 0.0206(10) Uani 1 1 d . . . .
C043 C 0.2481(5) 0.07369(18) 0.3333(5) 0.0333(13) Uani 1 1 d . . . .
H043 H 0.285850 0.095698 0.321228 0.040 Uiso 1 1 calc R . . .
C044 C 0.0881(4) 0.02405(14) 0.6046(4) 0.0209(10) Uani 1 1 d . . . .
C045 C 0.5385(6) 0.57183(18) 1.2696(5) 0.0358(14) Uani 1 1 d . . . .
C046 C 0.2576(4) 0.25579(15) 0.3093(4) 0.0203(10) Uani 1 1 d . . . .
H046 H 0.234908 0.255844 0.367795 0.024 Uiso 1 1 calc R . . .
B047 B 0.4004(4) 0.31493(14) 0.3984(4) 0.0140(10) Uani 1 1 d . . . .
C048 C 0.3491(5) 0.25823(17) 0.0337(4) 0.0300(12) Uani 1 1 d D . . .
C049 C 0.1202(5) 0.20062(18) 0.2384(5) 0.0389(15) Uani 1 1 d D . . .
F59 F 0.0258(6) 0.2177(2) 0.2359(14) 0.130(6) Uani 0.815(14) 1 d D P P 1
C04B C 1.0991(6) 0.32772(17) 1.0639(5) 0.0402(17) Uani 1 1 d . . . .
H04B H 1.169012 0.340831 1.085534 0.048 Uiso 1 1 calc R . . .
C04C C 0.5737(5) 0.56774(15) 1.1746(4) 0.0248(11) Uani 1 1 d . . . .
C04E C 0.2071(4) 0.22903(15) 0.2278(4) 0.0240(11) Uani 1 1 d . . . .
C04G C 0.6612(5) 0.59023(16) 1.1648(4) 0.0289(12) Uani 1 1 d . . . .
H04G H 0.700402 0.608028 1.217141 0.035 Uiso 1 1 calc R . . .
C04H C 0.6897(5) 0.58578(16) 1.0748(4) 0.0263(12) Uani 1 1 d . . . .
C04I C 0.7867(5) 0.60927(16) 1.0644(5) 0.0335(13) Uani 1 1 d D . . .
C04K C 1.0392(7) 0.32413(19) 1.1302(5) 0.0470(19) Uani 1 1 d . . . .
H04K H 1.070812 0.334333 1.198015 0.056 Uiso 1 1 calc R . . .
C04L C 0.9330(7) 0.3059(2) 1.1010(4) 0.0425(16) Uani 1 1 d . . . .
H04L H 0.893978 0.304248 1.148157 0.051 Uiso 1 1 calc R . . .
C04N C 0.5290(8) 0.1619(4) -0.0032(7) 0.074(3) Uani 1 1 d . . . .
H04E H 0.491733 0.185701 -0.037965 0.089 Uiso 1 1 calc R . . .
H04F H 0.483543 0.139902 -0.041158 0.089 Uiso 1 1 calc R . . .
F2 F -0.0102(7) 0.3630(2) 0.3740(8) 0.056(2) Uani 0.570(5) 1 d D P S 1
F1 F 0.0795(6) 0.4031(3) 0.4889(6) 0.0529(17) Uani 0.570(5) 1 d D P S 1
F3 F -0.0225(8) 0.4240(3) 0.3372(10) 0.085(4) Uani 0.570(5) 1 d D P S 1
F5 F 0.0287(11) 0.3714(4) 0.4429(13) 0.085(4) Uani 0.430(5) 1 d D P S 2
F6 F -0.0553(8) 0.3968(4) 0.2921(7) 0.0529(17) Uani 0.430(5) 1 d D P S 2
F4 F 0.0392(9) 0.4323(3) 0.4177(11) 0.056(2) Uani 0.430(5) 1 d D P S 2
F10 F 0.9290(8) 0.4281(5) 1.0212(8) 0.0577(18) Uani 0.402(6) 1 d D P R 2
F11 F 0.8403(11) 0.4427(4) 0.8646(12) 0.065(3) Uani 0.402(6) 1 d D P R 2
F12 F 0.8467(12) 0.3845(3) 0.9143(14) 0.067(3) Uani 0.402(6) 1 d D P R 2
F18 F 0.5217(7) 0.37559(19) 0.7819(5) 0.0574(19) Uani 0.714(11) 1 d D P N 2
F17 F 0.3514(6) 0.3664(4) 0.7636(12) 0.161(7) Uani 0.714(11) 1 d D P N 2
F16 F 0.4826(15) 0.3360(2) 0.8773(5) 0.107(5) Uani 0.714(11) 1 d D P N 2
F22 F 0.133(2) 0.5526(9) 1.0458(14) 0.0419(11) Uani 0.124(7) 1 d D P I 2
F24 F 0.074(3) 0.5797(7) 0.897(3) 0.0634(18) Uani 0.124(7) 1 d D P I 2
F23 F -0.0187(18) 0.5326(9) 0.929(3) 0.0553(17) Uani 0.124(7) 1 d D P I 2
F35 F 0.4507(15) 0.4710(7) 0.4495(13) 0.046(6) Uiso 0.34(3) 1 d D P H 2
F36 F 0.3203(18) 0.4532(12) 0.497(3) 0.17(2) Uani 0.34(3) 1 d D P H 2
F34 F 0.482(4) 0.4297(7) 0.575(2) 0.089(13) Uani 0.34(3) 1 d D P H 2
F48 F 0.532(2) 0.1884(7) 0.681(3) 0.0524(18) Uani 0.185(13) 1 d D P K 2
F47 F 0.439(3) 0.2051(9) 0.7777(17) 0.091(4) Uani 0.185(13) 1 d D P K 2
F46 F 0.3508(16) 0.1898(7) 0.623(2) 0.064(2) Uani 0.185(13) 1 d D P K 2
F56 F 0.0136(18) 0.2090(9) 0.184(2) 0.064(2) Uani 0.185(14) 1 d D P P 2
F57 F 0.124(3) 0.1970(11) 0.3351(14) 0.096(4) Uani 0.185(14) 1 d D P P 2
F55 F 0.134(3) 0.1654(7) 0.208(3) 0.130(6) Uani 0.185(14) 1 d D P P 2

loop_
_atom_site_aniso_label
_atom_site_aniso_U_11
_atom_site_aniso_U_22
_atom_site_aniso_U_33
_atom_site_aniso_U_23
_atom_site_aniso_U_13
_atom_site_aniso_U_12
I001 0.01435(13) 0.02047(14) 0.02191(15) 0.00188(12) 0.00396(11) 0.00262(11)
I002 0.01580(14) 0.02993(17) 0.02052(15) -0.00440(13) 0.00405(11) -0.00364(12)
P003 0.0144(6) 0.0168(6) 0.0136(5) -0.0001(4) 0.0020(4) 0.0023(4)
P004 0.0143(5) 0.0138(5) 0.0133(5) -0.0014(4) 0.0031(4) -0.0004(4)
Cl00 0.0752(14) 0.0700(13) 0.0552(11) 0.0208(10) 0.0300(10) 0.0244(11)
Cl1 0.0574(12) 0.117(2) 0.0514(11) 0.0243(12) 0.0194(10) 0.0285(13)
F007 0.041(2) 0.0182(16) 0.047(2) 0.0010(14) 0.0046(17) -0.0071(14)
F008 0.049(2) 0.041(2) 0.0364(19) 0.0116(16) 0.0169(17) -0.0203(17)
F009 0.062(2) 0.041(2) 0.0213(16) 0.0032(14) 0.0254(17) 0.0017(17)
F00A 0.056(3) 0.0212(17) 0.050(2) 0.0000(16) 0.002(2) -0.0053(16)
O00B 0.034(2) 0.0158(16) 0.0150(16) -0.0022(13) 0.0050(15) -0.0059(14)
F00C 0.057(3) 0.049(2) 0.035(2) 0.0137(17) 0.0143(18) -0.026(2)
F00D 0.098(4) 0.045(2) 0.029(2) -0.0173(17) 0.020(2) -0.031(2)
F00E 0.055(2) 0.0407(19) 0.0191(16) 0.0040(14) 0.0216(16) -0.0032(16)
F63 0.058(2) 0.048(2) 0.0339(19) 0.0093(16) 0.0291(18) 0.0070(18)
F62 0.0298(19) 0.079(3) 0.0332(19) -0.0132(19) 0.0143(15) 0.0024(18)
F37 0.068(3) 0.060(3) 0.042(2) 0.0098(19) 0.014(2) 0.051(2)
F00I 0.080(3) 0.052(2) 0.061(3) 0.045(2) 0.053(2) 0.046(2)
F00J 0.071(3) 0.035(2) 0.0270(18) -0.0117(15) 0.0140(18) -0.0190(18)
F51 0.049(2) 0.036(2) 0.069(3) 0.0247(19) 0.034(2) 0.0240(17)
F49 0.123(4) 0.038(2) 0.047(2) 0.0278(18) 0.053(3) 0.030(2)
F38 0.102(4) 0.042(2) 0.104(4) 0.027(2) 0.092(3) 0.033(2)
O00N 0.035(2) 0.0275(19) 0.0220(18) 0.0016(15) 0.0150(16) 0.0028(16)
F61 0.062(3) 0.046(2) 0.0288(18) -0.0213(16) 0.0166(18) -0.0138(19)
F32 0.049(5) 0.039(6) 0.034(4) -0.015(4) 0.011(3) 0.019(4)
F00Q 0.071(3) 0.048(2) 0.068(3) 0.045(2) 0.054(2) 0.041(2)
O00R 0.028(2) 0.0248(18) 0.0172(17) 0.0018(14) 0.0037(15) 0.0051(15)
F21 0.044(3) 0.043(2) 0.033(2) -0.0006(19) 0.0069(19) 0.028(2)
F00T 0.028(2) 0.046(2) 0.109(4) -0.036(2) 0.039(2) -0.0215(17)
F00U 0.030(2) 0.054(3) 0.172(6) -0.058(3) 0.050(3) -0.021(2)
F50 0.058(3) 0.0239(18) 0.079(3) 0.0119(19) 0.024(2) -0.0038(17)
F43 0.063(4) 0.039(3) 0.083(4) 0.033(3) 0.060(3) 0.013(2)
F33 0.26(2) 0.048(5) 0.031(4) -0.009(3) 0.088(8) 0.002(6)
F00Y 0.100(4) 0.051(3) 0.045(2) -0.008(2) 0.048(3) -0.014(2)
F39 0.031(2) 0.079(3) 0.115(4) -0.071(3) 0.024(2) -0.002(2)
O010 0.043(2) 0.031(2) 0.029(2) -0.0026(16) 0.0233(18) -0.0015(17)
F19 0.030(2) 0.059(3) 0.072(3) -0.047(3) 0.011(2) 0.005(2)
F26 0.033(2) 0.067(3) 0.085(3) 0.034(3) 0.006(2) -0.008(2)
F15 0.018(3) 0.218(12) 0.218(13) -0.193(11) 0.008(5) 0.009(5)
C014 0.018(2) 0.021(2) 0.019(2) 0.0035(19) 0.0065(19) 0.0037(18)
F015 0.099(4) 0.078(3) 0.027(2) -0.028(2) 0.019(2) -0.030(3)
F27 0.069(3) 0.031(2) 0.146(6) -0.014(3) 0.043(4) -0.022(2)
C017 0.017(2) 0.014(2) 0.012(2) 0.0025(16) 0.0053(17) 0.0032(16)
C018 0.017(2) 0.016(2) 0.014(2) 0.0041(17) 0.0054(17) -0.0010(17)
F60 0.069(4) 0.064(4) 0.043(3) 0.023(3) 0.000(3) -0.043(3)
C01A 0.015(2) 0.015(2) 0.013(2) -0.0017(17) 0.0045(18) -0.0037(17)
C01B 0.026(3) 0.034(3) 0.029(3) 0.000(2) 0.013(2) 0.008(2)
C01C 0.017(2) 0.021(2) 0.0147(19) 0.001(2) 0.0070(16) 0.007(2)
C01D 0.024(3) 0.025(3) 0.022(2) 0.005(2) 0.008(2) 0.004(2)
C01E 0.016(2) 0.017(2) 0.018(2) -0.0004(18) 0.0034(18) 0.0012(17)
C01F 0.017(2) 0.024(3) 0.019(2) 0.0067(19) 0.0047(19) 0.0000(19)
C01G 0.015(2) 0.018(2) 0.015(2) 0.0007(17) 0.0073(18) 0.0018(17)
F25 0.097(4) 0.141(5) 0.040(2) -0.007(3) 0.018(3) -0.093(4)
F44 0.042(3) 0.048(3) 0.105(6) 0.038(4) 0.028(3) 0.024(3)
C01J 0.012(2) 0.018(2) 0.016(2) -0.0022(17) 0.0064(17) 0.0000(17)
C01K 0.024(3) 0.021(2) 0.023(2) 0.007(2) 0.012(2) 0.0066(19)
C01L 0.015(2) 0.023(2) 0.014(2) 0.0026(18) 0.0064(18) 0.0005(18)
C01M 0.015(2) 0.016(2) 0.014(2) 0.0008(17) 0.0055(17) 0.0037(17)
C01N 0.023(3) 0.026(3) 0.026(3) 0.002(2) 0.014(2) 0.008(2)
F20 0.094(4) 0.047(3) 0.093(4) 0.024(3) 0.087(4) 0.033(3)
C01P 0.021(2) 0.016(2) 0.017(2) 0.0015(17) 0.0010(18) -0.0004(18)
C01Q 0.016(2) 0.026(3) 0.031(3) -0.005(2) 0.010(2) -0.0037(19)
C01R 0.012(2) 0.024(2) 0.016(2) 0.0050(18) 0.0072(17) 0.0038(18)
F01S 0.099(4) 0.142(5) 0.041(2) 0.014(3) 0.034(3) 0.083(4)
C01T 0.024(3) 0.023(3) 0.031(3) 0.004(2) 0.009(2) 0.009(2)
C01U 0.017(2) 0.021(2) 0.028(3) -0.002(2) 0.010(2) -0.0060(19)
C01V 0.014(2) 0.014(2) 0.017(2) 0.0009(17) 0.0052(17) 0.0022(17)
C01W 0.017(2) 0.020(2) 0.018(2) -0.0002(18) 0.0062(19) -0.0018(18)
C01X 0.017(2) 0.019(2) 0.020(2) 0.0020(19) 0.0068(19) 0.0045(18)
F31 0.045(6) 0.058(6) 0.065(5) -0.043(4) 0.031(5) -0.031(4)
C01Z 0.016(2) 0.011(2) 0.014(2) 0.0012(16) 0.0020(17) 0.0048(17)
C020 0.023(3) 0.023(3) 0.017(2) 0.0013(19) 0.003(2) 0.001(2)
C021 0.016(2) 0.015(2) 0.014(2) 0.0025(17) 0.0050(18) -0.0005(17)
F9 0.051(5) 0.069(5) 0.103(6) 0.066(5) 0.061(5) 0.050(4)
C023 0.013(2) 0.020(2) 0.015(2) 0.0023(18) 0.0049(17) 0.0002(17)
C024 0.012(2) 0.027(3) 0.015(2) 0.0019(18) 0.0055(17) 0.0008(18)
C025 0.012(2) 0.024(2) 0.020(2) 0.0006(19) 0.0035(18) 0.0018(18)
C026 0.013(2) 0.016(2) 0.017(2) -0.0008(17) 0.0053(17) -0.0018(16)
C027 0.014(2) 0.018(2) 0.014(2) 0.0019(17) 0.0058(18) -0.0022(17)
F58 0.151(8) 0.093(5) 0.050(4) -0.038(3) 0.041(4) -0.106(6)
C029 0.019(2) 0.017(2) 0.014(2) 0.0033(17) 0.0044(18) 0.0066(18)
C02A 0.017(2) 0.021(2) 0.019(2) 0.0091(19) 0.0080(19) 0.0045(18)
C02B 0.013(2) 0.015(2) 0.018(2) 0.0022(17) 0.0013(17) 0.0013(17)
C02C 0.013(2) 0.016(2) 0.015(2) 0.0021(17) 0.0053(17) 0.0012(16)
C02D 0.0112(19) 0.018(2) 0.016(2) 0.0011(18) 0.0046(16) -0.0008(17)
C02E 0.0103(19) 0.016(2) 0.016(2) 0.0018(19) 0.0054(15) -0.0001(17)
C02F 0.017(2) 0.023(2) 0.0112(18) 0.003(2) 0.0061(16) 0.006(2)
C02G 0.015(2) 0.013(2) 0.010(2) -0.0004(16) 0.0028(17) 0.0003(16)
C02H 0.024(3) 0.020(3) 0.026(3) -0.004(2) -0.007(2) 0.002(2)
C02I 0.020(3) 0.044(3) 0.034(3) 0.005(2) 0.015(2) 0.006(2)
C02J 0.032(3) 0.037(3) 0.019(3) -0.009(2) 0.009(2) -0.001(2)
C02K 0.013(2) 0.012(2) 0.014(2) -0.0020(17) 0.0023(17) -0.0022(16)
C02L 0.018(2) 0.017(2) 0.0101(19) -0.0003(16) 0.0023(16) 0.0060(17)
C02M 0.035(3) 0.024(3) 0.017(2) -0.006(2) 0.005(2) -0.007(2)
C02N 0.019(2) 0.029(3) 0.015(2) 0.0025(19) 0.0074(19) 0.0039(19)
C02O 0.021(3) 0.030(3) 0.022(2) -0.003(2) 0.007(2) 0.008(2)
C02P 0.015(2) 0.019(2) 0.020(2) -0.0025(19) 0.0029(19) -0.0023(18)
C02Q 0.033(3) 0.023(3) 0.026(3) 0.008(2) 0.018(2) 0.007(2)
C02R 0.018(2) 0.022(3) 0.041(3) -0.001(2) 0.013(2) -0.0017(19)
C02S 0.017(2) 0.034(3) 0.013(2) 0.007(2) 0.0045(18) 0.000(2)
C02T 0.012(2) 0.020(2) 0.014(2) 0.0007(17) 0.0039(17) -0.0009(16)
C02U 0.017(2) 0.020(2) 0.021(2) 0.0007(19) 0.0084(19) -0.0002(18)
C02V 0.022(2) 0.015(2) 0.019(2) 0.0010(18) 0.0093(19) 0.0017(18)
C02W 0.036(3) 0.023(3) 0.026(3) -0.008(2) 0.003(2) 0.005(2)
C02X 0.015(2) 0.023(2) 0.017(2) -0.0015(19) 0.0063(18) 0.0000(18)
C02Y 0.020(3) 0.050(4) 0.033(3) -0.009(3) 0.013(2) -0.014(2)
C02Z 0.021(2) 0.016(2) 0.014(2) 0.0003(17) 0.0071(18) 0.0002(18)
C030 0.030(3) 0.042(3) 0.027(3) -0.009(2) 0.012(2) -0.005(2)
C031 0.032(3) 0.016(2) 0.018(2) -0.0018(18) 0.002(2) 0.0000(19)
F14 0.109(5) 0.040(3) 0.039(3) -0.022(2) 0.045(3) -0.034(3)
C033 0.012(2) 0.017(2) 0.0089(19) 0.0031(16) 0.0042(16) 0.0009(17)
C034 0.036(3) 0.019(2) 0.024(3) -0.003(2) 0.010(2) -0.006(2)
C035 0.026(3) 0.031(3) 0.021(3) 0.005(2) 0.003(2) 0.005(2)
C036 0.022(3) 0.026(3) 0.031(3) 0.006(2) 0.016(2) 0.007(2)
C037 0.035(3) 0.017(2) 0.035(3) -0.002(2) 0.008(2) 0.009(2)
C038 0.019(2) 0.022(3) 0.040(3) -0.002(2) 0.011(2) 0.0009(19)
B039 0.015(2) 0.009(2) 0.012(2) 0.0007(17) 0.0049(18) 0.0007(17)
C03A 0.023(3) 0.037(3) 0.060(4) -0.012(3) 0.022(3) -0.003(2)
C03B 0.012(2) 0.016(2) 0.017(2) -0.0005(17) 0.0071(17) 0.0015(17)
C03C 0.045(3) 0.023(3) 0.022(3) 0.007(2) 0.009(2) 0.004(2)
C03D 0.036(3) 0.029(3) 0.027(3) 0.015(2) 0.014(2) 0.006(2)
C03E 0.039(3) 0.025(3) 0.029(3) 0.011(2) 0.020(2) 0.009(2)
C03F 0.049(4) 0.022(3) 0.020(2) -0.0014(19) 0.009(2) -0.002(2)
C03G 0.018(2) 0.014(2) 0.0089(19) 0.0021(16) 0.0060(17) 0.0026(17)
C03H 0.019(2) 0.025(3) 0.037(3) 0.007(2) 0.015(2) 0.003(2)
F45 0.201(11) 0.018(2) 0.040(3) 0.009(2) 0.024(4) -0.011(4)
C03J 0.014(2) 0.029(3) 0.015(2) -0.0034(18) 0.0050(18) -0.0031(18)
C03K 0.026(3) 0.019(2) 0.023(3) -0.0041(19) 0.001(2) -0.002(2)
F13 0.109(5) 0.040(3) 0.039(3) -0.022(2) 0.045(3) -0.034(3)
C03M 0.024(3) 0.017(2) 0.013(2) -0.0015(17) -0.0014(19) 0.0017(18)
C03N 0.035(3) 0.019(3) 0.022(3) 0.001(2) -0.006(2) 0.006(2)
C03O 0.025(3) 0.017(2) 0.020(2) 0.0013(19) 0.003(2) 0.0042(19)
F8 0.035(3) 0.108(6) 0.037(3) -0.004(4) 0.022(3) 0.009(4)
C03Q 0.046(4) 0.024(3) 0.019(3) 0.003(2) -0.007(2) 0.000(2)
C03R 0.021(2) 0.017(2) 0.016(2) -0.0004(18) 0.0029(19) 0.0027(18)
C03S 0.046(4) 0.014(2) 0.038(3) 0.001(2) 0.016(3) -0.003(2)
C03T 0.075(6) 0.058(5) 0.056(4) 0.002(4) 0.054(4) 0.000(4)
C03U 0.024(3) 0.025(3) 0.031(3) 0.006(2) 0.010(2) 0.001(2)
F7 0.048(4) 0.051(4) 0.131(8) -0.035(5) 0.068(5) -0.027(4)
C03W 0.044(3) 0.018(2) 0.019(2) -0.0014(19) 0.011(2) 0.005(2)
C03X 0.025(3) 0.015(2) 0.021(2) -0.0020(18) 0.000(2) 0.0027(18)
C03Y 0.017(2) 0.014(2) 0.017(2) 0.0008(18) 0.0046(18) 0.0024(17)
C040 0.027(3) 0.044(4) 0.033(3) 0.007(2) 0.011(2) -0.011(2)
C041 0.057(4) 0.041(4) 0.041(4) 0.006(3) 0.034(3) 0.007(3)
C042 0.021(2) 0.019(2) 0.019(2) -0.0016(18) 0.0035(19) 0.0015(18)
C043 0.027(3) 0.033(3) 0.046(3) 0.001(3) 0.020(3) -0.003(2)
C044 0.025(3) 0.016(2) 0.015(2) 0.0014(17) -0.0010(19) -0.0008(18)
C045 0.048(4) 0.034(3) 0.021(3) -0.008(2) 0.007(2) 0.010(3)
C046 0.019(2) 0.022(2) 0.018(2) 0.0040(19) 0.0033(19) -0.0024(19)
B047 0.013(2) 0.014(3) 0.016(2) 0.0004(18) 0.0059(19) -0.0005(17)
C048 0.029(3) 0.037(3) 0.022(3) -0.013(2) 0.007(2) 0.001(2)
C049 0.040(4) 0.034(3) 0.034(3) 0.004(3) 0.003(3) -0.023(3)
F59 0.038(4) 0.060(5) 0.304(17) 0.057(7) 0.075(6) -0.003(3)
C04B 0.038(3) 0.025(3) 0.037(3) -0.015(3) -0.013(3) 0.006(2)
C04C 0.033(3) 0.021(2) 0.014(2) -0.0033(19) 0.001(2) 0.007(2)
C04E 0.019(2) 0.019(2) 0.027(3) 0.004(2) 0.001(2) -0.0067(19)
C04G 0.035(3) 0.019(2) 0.021(3) -0.006(2) -0.005(2) -0.003(2)
C04H 0.026(3) 0.019(2) 0.023(3) 0.003(2) -0.003(2) -0.002(2)
C04I 0.031(3) 0.026(3) 0.031(3) 0.003(2) -0.005(2) -0.012(2)
C04K 0.068(5) 0.027(3) 0.026(3) -0.011(2) -0.008(3) 0.013(3)
C04L 0.077(5) 0.033(3) 0.015(2) 0.000(3) 0.013(3) 0.018(4)
C04N 0.046(5) 0.120(9) 0.053(5) -0.016(5) 0.014(4) -0.021(5)
F2 0.041(4) 0.055(4) 0.096(6) -0.028(4) 0.052(4) -0.015(3)
F1 0.030(3) 0.089(5) 0.047(3) -0.014(4) 0.023(3) 0.003(3)
F3 0.063(5) 0.089(7) 0.138(9) 0.095(7) 0.080(6) 0.066(5)
F5 0.063(5) 0.089(7) 0.138(9) 0.095(7) 0.080(6) 0.066(5)
F6 0.030(3) 0.089(5) 0.047(3) -0.014(4) 0.023(3) 0.003(3)
F4 0.041(4) 0.055(4) 0.096(6) -0.028(4) 0.052(4) -0.015(3)
F10 0.035(3) 0.108(6) 0.037(3) -0.004(4) 0.022(3) 0.009(4)
F11 0.051(5) 0.069(5) 0.103(6) 0.066(5) 0.061(5) 0.050(4)
F12 0.048(4) 0.051(4) 0.131(8) -0.035(5) 0.068(5) -0.027(4)
F18 0.109(5) 0.040(3) 0.039(3) -0.022(2) 0.045(3) -0.034(3)
F17 0.018(3) 0.218(12) 0.218(13) -0.193(11) 0.008(5) 0.009(5)
F16 0.236(15) 0.068(5) 0.017(3) -0.019(3) 0.043(5) -0.069(7)
F22 0.044(3) 0.043(2) 0.033(2) -0.0006(19) 0.0069(19) 0.028(2)
F24 0.094(4) 0.047(3) 0.093(4) 0.024(3) 0.087(4) 0.033(3)
F23 0.030(2) 0.059(3) 0.072(3) -0.047(3) 0.011(2) 0.005(2)
F36 0.032(9) 0.21(4) 0.21(4) -0.19(3) -0.028(15) 0.022(16)
F34 0.22(4) 0.010(7) 0.030(10) -0.007(6) 0.039(17) -0.005(14)
F48 0.063(4) 0.039(3) 0.083(4) 0.033(3) 0.060(3) 0.013(2)
F47 0.201(11) 0.018(2) 0.040(3) 0.009(2) 0.024(4) -0.011(4)
F46 0.042(3) 0.048(3) 0.105(6) 0.038(4) 0.028(3) 0.024(3)
F56 0.069(4) 0.064(4) 0.043(3) 0.023(3) 0.000(3) -0.043(3)
F57 0.151(8) 0.093(5) 0.050(4) -0.038(3) 0.041(4) -0.106(6)
F55 0.038(4) 0.060(5) 0.304(17) 0.057(7) 0.075(6) -0.003(3)

loop_
_atom_type_symbol
_atom_type_description
_atom_type_scat_dispersion_real
_atom_type_scat_dispersion_imag
_atom_type_scat_source
C C 0.0033 0.0016 'International Tables Vol C Tables 4.2.6.8 and 6.1.1.4'
H H 0.0000 0.0000 'International Tables Vol C Tables 4.2.6.8 and 6.1.1.4'
B B 0.0013 0.0007 'International Tables Vol C Tables 4.2.6.8 and 6.1.1.4'
Cl Cl 0.1484 0.1585 'International Tables Vol C Tables 4.2.6.8 and 6.1.1.4'
F F 0.0171 0.0103 'International Tables Vol C Tables 4.2.6.8 and 6.1.1.4'
I I -0.4742 1.8119 'International Tables Vol C Tables 4.2.6.8 and 6.1.1.4'
O O 0.0106 0.0060 'International Tables Vol C Tables 4.2.6.8 and 6.1.1.4'
P P 0.1023 0.0942 'International Tables Vol C Tables 4.2.6.8 and 6.1.1.4'

loop_
_exptl_crystal_face_index_h
_exptl_crystal_face_index_k
_exptl_crystal_face_index_l
_exptl_crystal_face_perp_dist
1 -48 -2 0.0526
10 -10 11 0.1397
15 1 -15 0.0258
2 -48 -1 0.0560
-2 48 1 0.0560
10 1 11 0.1489
-10 -1 -11 0.1489
-15 -4 15 0.0266
15 4 -15 0.0266

loop_
_geom_angle_atom_site_label_1
_geom_angle_atom_site_label_2
_geom_angle_atom_site_label_3
_geom_angle
C01X P003 I002 112.65(17)
C01X P003 C025 109.2(2)
C025 P003 I002 107.65(17)
C044 P003 I002 108.78(17)
C044 P003 C01X 109.1(2)
C044 P003 C025 109.4(2)
C02P P004 I001 107.72(17)
C02V P004 I001 113.06(17)
C02V P004 C02P 108.6(2)
C03M P004 I001 108.65(17)
C03M P004 C02P 108.6(2)
C03M P004 C02V 110.1(2)
C02U O00B C02M 118.2(4)
C031 O00N C041 119.2(5)
C014 O00R C035 118.3(4)
C03W O010 C03T 118.2(5)
O00R C014 C01T 125.5(5)
O00R C014 C01X 115.3(4)
C01T C014 C01X 119.2(5)
C01C C017 H017 119.3
C01C C017 C033 121.4(4)
C033 C017 H017 119.3
C01J C018 C01K 118.1(4)
C029 C018 C01J 121.5(4)
C029 C018 C01K 120.3(4)
C02G C01A H01A 119.1
C03B C01A H01A 119.1
C03B C01A C02G 121.8(4)
C01D C01B H01B 120.3
C02I C01B H01B 120.3
C02I C01B C01D 119.5(5)
C017 C01C C01N 120.3(5)
C017 C01C C01R 121.7(4)
C01R C01C C01N 118.0(4)
C01B C01D H01D 120.3
C025 C01D C01B 119.4(5)
C025 C01D H01D 120.3
C02B C01E H01E 118.6
C042 C01E H01E 118.6
C042 C01E C02B 122.8(5)
C023 C01F C03D 119.5(5)
C02S C01F C023 121.8(5)
C02S C01F C03D 118.7(5)
C02K C01G H01G 119.0
C02K C01G C02Z 122.0(4)
C02Z C01G H01G 119.0
C018 C01J H01J 119.0
C018 C01J C02G 121.9(4)
C02G C01J H01J 119.0
F008 C01K C018 112.5(4)
F00E C01K F008 105.8(4)
F00E C01K F00Q 107.4(4)
F00E C01K C018 112.0(4)
F00Q C01K F008 106.3(5)
F00Q C01K C018 112.5(4)
C01M C01L C01Q 119.2(4)
C024 C01L C01M 120.4(5)
C024 C01L C01Q 120.4(4)
C01L C01M H01M 118.5
C01L C01M C03G 122.9(4)
C03G C01M H01M 118.5
F37 C01N F38 105.2(5)
F37 C01N F39 106.1(5)
F37 C01N C01C 112.7(4)
F38 C01N C01C 112.6(4)
F39 C01N F38 105.9(5)
F39 C01N C01C 113.7(4)
C01Z C01P H01P 118.6
C04H C01P H01P 118.6
C04H C01P C01Z 122.8(5)
F00A C01Q C01L 112.5(4)
F00D C01Q F00A 104.4(5)
F00D C01Q C01L 112.0(4)
F00U C01Q F00A 106.3(5)
F00U C01Q F00D 107.4(5)
F00U C01Q C01L 113.7(4)
C01C C01R H01R 121.3
C027 C01R C01C 117.4(4)
C027 C01R H01R 121.3
C014 C01T H01T 120.1
C037 C01T C014 119.8(5)
C037 C01T H01T 120.1
F007 C01U F00J 105.9(4)
F007 C01U C027 112.5(4)
F00J C01U C027 111.9(4)
F00T C01U F007 105.7(4)
F00T C01U F00J 106.8(5)
F00T C01U C027 113.4(4)
C02A C01V H01V 119.1
C02A C01V C02E 121.8(4)
C02E C01V H01V 119.1
C021 C01W C03H 120.1(4)
C03Y C01W C021 121.0(5)
C03Y C01W C03H 118.9(5)
C014 C01X P003 120.4(4)
C03O C01X P003 119.5(4)
C03O C01X C014 120.0(5)
C01P C01Z B039 121.8(4)
C03R C01Z C01P 115.8(4)
C03R C01Z B039 122.0(4)
C02V C020 H020 120.0
C03C C020 H020 120.0
C03C C020 C02V 120.1(5)
C01W C021 H021 118.9
C01W C021 C02K 122.1(4)
C02K C021 H021 118.9
C01F C023 H023 119.2
C01F C023 C02D 121.6(5)
C02D C023 H023 119.2
C01L C024 H024 120.9
C02F C024 C01L 118.2(4)
C02F C024 H024 120.9
C01D C025 P003 119.5(4)
C01D C025 C038 120.6(5)
C038 C025 P003 119.9(4)
C02E C026 H026 118.5
C02X C026 H026 118.5
C02X C026 C02E 123.1(4)
C01R C027 C01U 119.6(4)
C01R C027 C02C 121.3(4)
C02C C027 C01U 119.2(4)
C018 C029 H029 121.3
C018 C029 C03B 117.4(4)
C03B C029 H029 121.3
C01V C02A C03E 119.2(5)
C02N C02A C01V 121.6(5)
C02N C02A C03E 119.1(4)
C01E C02B B047 121.2(4)
C046 C02B C01E 115.6(4)
C046 C02B B047 123.0(4)
C027 C02C H02C 118.9
C027 C02C C033 122.3(4)
C033 C02C H02C 118.9
C023 C02D B047 123.4(4)
C02T C02D C023 115.9(4)
C02T C02D B047 120.5(4)
C01V C02E C026 115.2(4)
C01V C02E B039 124.2(4)
C026 C02E B039 120.3(4)
C024 C02F C02L 120.8(4)
C024 C02F C02O 118.4(4)
C02L C02F C02O 120.8(5)
C01A C02G B039 121.9(4)
C01J C02G C01A 115.7(4)
C01J C02G B039 122.2(4)
C03M C02H H02H 120.1
C03M C02H C04B 119.9(6)
C04B C02H H02H 120.1
C01B C02I H02I 119.6
C043 C02I C01B 120.7(5)
C043 C02I H02I 119.6
F32 C02J C02X 109.4(7)
F33 C02J F32 106.7(9)
F33 C02J F31 110.0(9)
F33 C02J C02X 114.4(7)
F31 C02J F32 102.7(8)
F31 C02J C02X 112.9(6)
F35 C02J C02X 117.1(12)
F35 C02J F36 99.7(16)
F36 C02J C02X 106.6(13)
F34 C02J C02X 117.9(14)
F34 C02J F35 108.8(15)
F34 C02J F36 104(2)
C01G C02K C021 115.9(4)
C01G C02K B047 121.4(4)
C021 C02K B047 122.3(4)
C02F C02L H02L 118.9
C02F C02L C03G 122.3(4)
C03G C02L H02L 118.9
O00B C02M H02A 109.5
O00B C02M H02B 109.5
O00B C02M H02D 109.5
H02A C02M H02B 109.5
H02A C02M H02D 109.5
H02B C02M H02D 109.5
C02A C02N H02N 121.3
C02A C02N C02X 117.4(4)
C02X C02N H02N 121.3
F21 C02O F19 103.5(5)
F21 C02O C02F 113.3(4)
F19 C02O C02F 113.3(4)
F20 C02O F21 105.8(5)
F20 C02O F19 106.5(5)
F20 C02O C02F 113.6(5)
F22 C02O C02F 109.6(12)
F24 C02O C02F 118.6(13)
F24 C02O F22 104.5(15)
F24 C02O F23 105.2(15)
F23 C02O C02F 113.2(13)
F23 C02O F22 104.6(15)
C02R C02P P004 117.7(4)
C02R C02P C03U 119.9(5)
C03U C02P P004 122.3(4)
F009 C02Q F00C 105.3(4)
F009 C02Q F00I 105.7(5)
F009 C02Q C02Z 112.7(4)
F00C C02Q C02Z 112.8(5)
F00I C02Q F00C 106.9(5)
F00I C02Q C02Z 112.8(4)
C02P C02R H02R 120.3
C02P C02R C03A 119.5(5)
C03A C02R H02R 120.3
C01F C02S H02S 121.1
C01F C02S C03J 117.9(4)
C03J C02S H02S 121.1
C02D C02T H02T 118.9
C02D C02T C03J 122.2(4)
C03J C02T H02T 118.9
O00B C02U C02V 115.7(4)
O00B C02U C034 125.0(5)
C034 C02U C02V 119.2(5)
C020 C02V P004 119.8(4)
C020 C02V C02U 120.2(4)
C02U C02V P004 119.9(4)
C037 C02W H02W 120.3
C037 C02W C03O 119.4(5)
C03O C02W H02W 120.3
C026 C02X C02J 119.5(5)
C026 C02X C02N 120.9(4)
C02N C02X C02J 119.6(4)
C03A C02Y H02Y 119.8
C040 C02Y H02Y 119.8
C040 C02Y C03A 120.4(5)
C01G C02Z C02Q 118.5(4)
C03Y C02Z C01G 121.0(4)
C03Y C02Z C02Q 120.5(4)
F15 C030 F14 104.0(13)
F15 C030 C03J 114.0(10)
F15 C030 F13 108.4(14)
F14 C030 C03J 115.1(8)
F13 C030 F14 102.0(11)
F13 C030 C03J 112.2(9)
F18 C030 C03J 113.8(5)
F18 C030 F16 102.5(7)
F17 C030 C03J 111.9(5)
F17 C030 F18 107.0(9)
F17 C030 F16 107.6(9)
F16 C030 C03J 113.4(6)
O00N C031 C03F 125.5(5)
O00N C031 C044 115.2(4)
C03F C031 C044 119.3(5)
C017 C033 B047 122.6(4)
C02C C033 C017 116.0(4)
C02C C033 B047 121.3(4)
C02U C034 H034 120.2
C03S C034 C02U 119.5(5)
C03S C034 H034 120.2
O00R C035 H03F 109.5
O00R C035 H03G 109.5
O00R C035 H03H 109.5
H03F C035 H03G 109.5
H03F C035 H03H 109.5
H03G C035 H03H 109.5
F9 C036 C03B 115.9(5)
F9 C036 F8 105.3(7)
F9 C036 F7 111.0(7)
F8 C036 C03B 109.1(5)
F7 C036 C03B 111.9(5)
F7 C036 F8 102.5(7)
F10 C036 C03B 110.7(5)
F11 C036 C03B 117.1(6)
F11 C036 F10 103.7(9)
F11 C036 F12 109.2(9)
F12 C036 C03B 112.9(6)
F12 C036 F10 101.6(9)
C01T C037 C02W 121.8(5)
C01T C037 H037 119.1
C02W C037 H037 119.1
C025 C038 H038 120.5
C043 C038 C025 119.0(5)
C043 C038 H038 120.5
C01Z B039 C02G 104.3(4)
C01Z B039 C03G 113.3(4)
C02E B039 C01Z 113.4(4)
C02E B039 C02G 110.9(4)
C02E B039 C03G 104.1(3)
C03G B039 C02G 111.2(4)
C02R C03A H03A 120.1
C02Y C03A C02R 119.8(6)
C02Y C03A H03A 120.1
C01A C03B C029 121.6(4)
C01A C03B C036 119.9(4)
C029 C03B C036 118.5(4)
C020 C03C H03C 120.5
C020 C03C C03S 119.1(5)
C03S C03C H03C 120.5
F43 C03D C01F 114.9(5)
F43 C03D F44 104.3(5)
F43 C03D F45 108.3(6)
F44 C03D C01F 110.7(5)
F45 C03D C01F 114.2(5)
F45 C03D F44 103.4(6)
F48 C03D C01F 121.5(12)
F48 C03D F47 110.4(15)
F48 C03D F46 109.4(15)
F47 C03D C01F 106.9(14)
F47 C03D F46 100.0(14)
F46 C03D C01F 106.4(11)
F51 C03E F50 105.0(5)
F51 C03E C02A 112.2(4)
F49 C03E F51 108.2(5)
F49 C03E F50 104.6(5)
F49 C03E C02A 113.4(5)
F50 C03E C02A 112.8(5)
C031 C03F H03I 120.3
C031 C03F C03Q 119.5(6)
C03Q C03F H03I 120.3
C01M C03G C02L 115.2(4)
C01M C03G B039 121.4(4)
C02L C03G B039 123.3(4)
F2 C03H C01W 110.4(5)
F2 C03H F1 99.9(6)
F1 C03H C01W 110.4(5)
F3 C03H C01W 116.7(5)
F3 C03H F2 111.2(8)
F3 C03H F1 106.9(8)
F5 C03H C01W 117.6(6)
F5 C03H F6 105.5(9)
F5 C03H F4 109.4(9)
F6 C03H C01W 110.1(5)
F4 C03H C01W 112.7(5)
F4 C03H F6 99.9(8)
C02S C03J C02T 120.7(4)
C02S C03J C030 121.0(5)
C02T C03J C030 118.3(5)
C042 C03K H03K 121.1
C04E C03K H03K 121.1
C04E C03K C042 117.8(5)
C02H C03M P004 120.7(4)
C02H C03M C03W 120.8(5)
C03W C03M P004 118.5(4)
C03Q C03N H03N 120.2
C03Q C03N C03X 119.6(6)
C03X C03N H03N 120.2
C01X C03O H03O 120.1
C02W C03O C01X 119.9(5)
C02W C03O H03O 120.1
C03F C03Q H03Q 119.2
C03N C03Q C03F 121.6(5)
C03N C03Q H03Q 119.2
C01Z C03R H03R 119.1
C01Z C03R C04C 121.7(5)
C04C C03R H03R 119.1
C034 C03S C03C 121.8(5)
C034 C03S H03S 119.1
C03C C03S H03S 119.1
O010 C03T H03B 109.5
O010 C03T H03D 109.5
O010 C03T H03E 109.5
H03B C03T H03D 109.5
H03B C03T H03E 109.5
H03D C03T H03E 109.5
C02P C03U H03U 120.1
C040 C03U C02P 119.9(5)
C040 C03U H03U 120.1
O010 C03W C03M 115.9(4)
O010 C03W C04L 125.8(6)
C04L C03W C03M 118.4(6)
C03N C03X H03X 120.1
C03N C03X C044 119.7(5)
C044 C03X H03X 120.1
C01W C03Y H03Y 121.0
C02Z C03Y C01W 117.9(4)
C02Z C03Y H03Y 121.0
C02Y C040 H040 119.8
C03U C040 C02Y 120.5(6)
C03U C040 H040 119.8
O00N C041 H04A 109.5
O00N C041 H04C 109.5
O00N C041 H04D 109.5
H04A C041 H04C 109.5
H04A C041 H04D 109.5
H04C C041 H04D 109.5
C01E C042 C03K 120.7(5)
C01E C042 C048 117.8(5)
C03K C042 C048 121.4(5)
C02I C043 C038 120.7(5)
C02I C043 H043 119.6
C038 C043 H043 119.6
C031 C044 P003 119.5(4)
C03X C044 P003 120.3(4)
C03X C044 C031 120.2(4)
F00Y C045 F015 104.3(5)
F00Y C045 C04C 113.2(5)
F015 C045 C04C 111.2(6)
F01S C045 F00Y 108.4(7)
F01S C045 F015 106.4(6)
F01S C045 C04C 112.7(5)
C02B C046 H046 119.1
C04E C046 C02B 121.8(5)
C04E C046 H046 119.1
C02B B047 C02D 114.1(4)
C02B B047 C02K 104.6(4)
C02D B047 C02K 111.2(4)
C033 B047 C02B 111.6(4)
C033 B047 C02D 104.4(4)
C033 B047 C02K 111.1(4)
F63 C048 F62 105.5(5)
F63 C048 F61 106.2(4)
F63 C048 C042 112.4(4)
F62 C048 F61 107.5(5)
F62 C048 C042 112.8(4)
F61 C048 C042 112.0(5)
F60 C049 F58 104.2(6)
F60 C049 F59 104.6(8)
F60 C049 C04E 113.9(5)
F58 C049 C04E 113.6(6)
F59 C049 F58 107.0(8)
F59 C049 C04E 112.8(6)
F56 C049 C04E 115.6(14)
F57 C049 C04E 112.9(15)
F57 C049 F56 104.8(17)
F55 C049 C04E 112.8(15)
F55 C049 F56 104.1(15)
F55 C049 F57 105.7(16)
C02H C04B H04B 120.4
C04K C04B C02H 119.2(6)
C04K C04B H04B 120.4
C03R C04C C045 118.5(5)
C04G C04C C03R 120.8(5)
C04G C04C C045 120.7(5)
C03K C04E C046 121.2(5)
C03K C04E C049 119.7(5)
C046 C04E C049 119.0(5)
C04C C04G H04G 120.7
C04C C04G C04H 118.6(5)
C04H C04G H04G 120.7
C01P C04H C04G 120.2(5)
C01P C04H C04I 120.6(5)
C04G C04H C04I 119.2(5)
F26 C04I F27 103.5(5)
F26 C04I C04H 112.6(5)
F27 C04I C04H 112.2(6)
F25 C04I F26 107.3(6)
F25 C04I F27 106.1(6)
F25 C04I C04H 114.3(5)
C04B C04K H04K 118.6
C04B C04K C04L 122.9(6)
C04L C04K H04K 118.6
C03W C04L H04L 120.6
C04K C04L C03W 118.8(6)
C04K C04L H04L 120.6
Cl00 C04N Cl1 116.4(5)
Cl00 C04N H04E 108.2
Cl00 C04N H04F 108.2
Cl1 C04N H04E 108.2
Cl1 C04N H04F 108.2
H04E C04N H04F 107.3

loop_
_geom_bond_atom_site_label_1
_geom_bond_atom_site_label_2
_geom_bond_distance
I001 P004 2.3822(12)
I002 P003 2.3856(12)
P003 C01X 1.786(5)
P003 C025 1.794(5)
P003 C044 1.782(5)
P004 C02P 1.792(5)
P004 C02V 1.792(5)
P004 C03M 1.778(5)
Cl00 C04N 1.707(9)
Cl1 C04N 1.739(9)
F007 C01U 1.332(6)
F008 C01K 1.336(7)
F009 C02Q 1.326(6)
F00A C01Q 1.332(7)
O00B C02M 1.435(6)
O00B C02U 1.354(6)
F00C C02Q 1.342(7)
F00D C01Q 1.330(7)
F00E C01K 1.323(6)
F63 C048 1.329(7)
F62 C048 1.330(7)
F37 C01N 1.314(6)
F00I C02Q 1.342(6)
F00J C01U 1.333(6)
F51 C03E 1.334(6)
F49 C03E 1.327(6)
F38 C01N 1.325(6)
O00N C031 1.356(7)
O00N C041 1.426(7)
F61 C048 1.344(6)
F32 C02J 1.337(9)
F00Q C01K 1.336(6)
O00R C014 1.339(6)
O00R C035 1.438(6)
F21 C02O 1.334(6)
F00T C01U 1.332(6)
F00U C01Q 1.320(6)
F50 C03E 1.347(7)
F43 C03D 1.307(7)
F33 C02J 1.280(9)
F00Y C045 1.311(8)
F39 C01N 1.316(7)
O010 C03T 1.418(7)
O010 C03W 1.354(8)
F19 C02O 1.345(7)
F26 C04I 1.326(7)
F15 C030 1.262(15)
C014 C01T 1.398(7)
C014 C01X 1.403(7)
F015 C045 1.349(8)
F27 C04I 1.333(7)
C017 H017 0.9300
C017 C01C 1.390(6)
C017 C033 1.412(6)
C018 C01J 1.391(7)
C018 C01K 1.508(6)
C018 C029 1.386(7)
F60 C049 1.299(8)
C01A H01A 0.9300
C01A C02G 1.412(6)
C01A C03B 1.386(7)
C01B H01B 0.9300
C01B C01D 1.396(7)
C01B C02I 1.395(9)
C01C C01N 1.501(7)
C01C C01R 1.392(7)
C01D H01D 0.9300
C01D C025 1.395(7)
C01E H01E 0.9300
C01E C02B 1.401(7)
C01E C042 1.387(7)
C01F C023 1.394(7)
C01F C02S 1.375(8)
C01F C03D 1.503(7)
C01G H01G 0.9300
C01G C02K 1.395(6)
C01G C02Z 1.397(7)
F25 C04I 1.303(7)
F44 C03D 1.343(8)
C01J H01J 0.9300
C01J C02G 1.405(6)
C01L C01M 1.397(7)
C01L C01Q 1.490(7)
C01L C024 1.391(7)
C01M H01M 0.9300
C01M C03G 1.402(6)
F20 C02O 1.319(7)
C01P H01P 0.9300
C01P C01Z 1.401(7)
C01P C04H 1.385(7)
C01R H01R 0.9300
C01R C027 1.386(7)
F01S C045 1.303(8)
C01T H01T 0.9300
C01T C037 1.375(8)
C01U C027 1.498(7)
C01V H01V 0.9300
C01V C02A 1.399(7)
C01V C02E 1.403(7)
C01W C021 1.390(7)
C01W C03H 1.497(7)
C01W C03Y 1.386(7)
C01X C03O 1.400(7)
F31 C02J 1.318(9)
C01Z B039 1.641(6)
C01Z C03R 1.398(7)
C020 H020 0.9300
C020 C02V 1.397(7)
C020 C03C 1.378(8)
C021 H021 0.9300
C021 C02K 1.399(6)
F9 C036 1.259(8)
C023 H023 0.9300
C023 C02D 1.405(7)
C024 H024 0.9300
C024 C02F 1.386(7)
C025 C038 1.406(7)
C026 H026 0.9300
C026 C02E 1.405(7)
C026 C02X 1.382(7)
C027 C02C 1.392(6)
F58 C049 1.311(8)
C029 H029 0.9300
C029 C03B 1.391(7)
C02A C02N 1.383(7)
C02A C03E 1.499(7)
C02B C046 1.400(7)
C02B B047 1.644(7)
C02C H02C 0.9300
C02C C033 1.396(7)
C02D C02T 1.392(7)
C02D B047 1.648(7)
C02E B039 1.640(6)
C02F C02L 1.401(7)
C02F C02O 1.487(7)
C02G B039 1.645(6)
C02H H02H 0.9300
C02H C03M 1.389(8)
C02H C04B 1.390(8)
C02I H02I 0.9300
C02I C043 1.376(9)
C02J C02X 1.497(7)
C02J F35 1.330(15)
C02J F36 1.341(17)
C02J F34 1.288(17)
C02K B047 1.648(7)
C02L H02L 0.9300
C02L C03G 1.406(6)
C02M H02A 0.9600
C02M H02B 0.9600
C02M H02D 0.9600
C02N H02N 0.9300
C02N C02X 1.395(7)
C02O F22 1.330(17)
C02O F24 1.321(17)
C02O F23 1.329(18)
C02P C02R 1.393(7)
C02P C03U 1.396(7)
C02Q C02Z 1.493(7)
C02R H02R 0.9300
C02R C03A 1.394(8)
C02S H02S 0.9300
C02S C03J 1.384(8)
C02T H02T 0.9300
C02T C03J 1.406(7)
C02U C02V 1.401(7)
C02U C034 1.392(7)
C02W H02W 0.9300
C02W C037 1.378(8)
C02W C03O 1.392(7)
C02Y H02Y 0.9300
C02Y C03A 1.382(10)
C02Y C040 1.380(9)
C02Z C03Y 1.380(7)
C030 F14 1.332(15)
C030 C03J 1.496(8)
C030 F13 1.273(14)
C030 F18 1.307(8)
C030 F17 1.271(9)
C030 F16 1.311(9)
C031 C03F 1.390(7)
C031 C044 1.402(8)
C033 B047 1.642(7)
C034 H034 0.9300
C034 C03S 1.373(8)
C035 H03F 0.9600
C035 H03G 0.9600
C035 H03H 0.9600
C036 C03B 1.503(6)
C036 F8 1.363(8)
C036 F7 1.297(8)
C036 F10 1.377(10)
C036 F11 1.262(10)
C036 F12 1.300(11)
C037 H037 0.9300
C038 H038 0.9300
C038 C043 1.380(8)
B039 C03G 1.642(7)
C03A H03A 0.9300
C03C H03C 0.9300
C03C C03S 1.390(8)
C03D F45 1.317(8)
C03D F48 1.226(16)
C03D F47 1.333(17)
C03D F46 1.355(17)
C03F H03I 0.9300
C03F C03Q 1.392(9)
C03H F2 1.326(8)
C03H F1 1.387(8)
C03H F3 1.253(8)
C03H F5 1.267(10)
C03H F6 1.398(10)
C03H F4 1.321(10)
C03K H03K 0.9300
C03K C042 1.389(7)
C03K C04E 1.386(8)
C03M C03W 1.413(8)
C03N H03N 0.9300
C03N C03Q 1.369(10)
C03N C03X 1.392(7)
C03O H03O 0.9300
C03Q H03Q 0.9300
C03R H03R 0.9300
C03R C04C 1.405(7)
C03S H03S 0.9300
C03T H03B 0.9600
C03T H03D 0.9600
C03T H03E 0.9600
C03U H03U 0.9300
C03U C040 1.372(8)
C03W C04L 1.405(8)
C03X H03X 0.9300
C03X C044 1.398(7)
C03Y H03Y 0.9300
C040 H040 0.9300
C041 H04A 0.9600
C041 H04C 0.9600
C041 H04D 0.9600
C042 C048 1.512(7)
C043 H043 0.9300
C045 C04C 1.504(8)
C046 H046 0.9300
C046 C04E 1.398(7)
C049 F59 1.302(9)
C049 C04E 1.496(7)
C049 F56 1.303(18)
C049 F57 1.300(18)
C049 F55 1.300(18)
C04B H04B 0.9300
C04B C04K 1.360(11)
C04C C04G 1.376(8)
C04G H04G 0.9300
C04G C04H 1.392(9)
C04H C04I 1.496(8)
C04K H04K 0.9300
C04K C04L 1.387(11)
C04L H04L 0.9300
C04N H04E 0.9700
C04N H04F 0.9700

loop_
_exptl_oxdiff_crystal_face_indexfrac_h
_exptl_oxdiff_crystal_face_indexfrac_k
_exptl_oxdiff_crystal_face_indexfrac_l
_exptl_oxdiff_crystal_face_x
_exptl_oxdiff_crystal_face_y
_exptl_oxdiff_crystal_face_z
0.9922 -47.9807 -1.9756 -0.0005 -0.1096 -0.9986
10.0043 -9.9584 10.9612 0.0331 0.9881 -0.2741
14.9400 0.9513 -14.9781 -0.9909 0.0626 -0.0811
1.9924 -47.9774 -0.9796 -0.0024 -0.0139 -1.0054
-1.9924 47.9774 0.9796 0.0024 0.0139 1.0054
10.0047 1.0357 10.9566 0.0108 1.0036 -0.0468
-10.0047 -1.0357 -10.9566 -0.0108 -1.0036 0.0468
-14.9401 -3.9497 14.9793 0.9970 -0.0668 0.0191
14.9401 3.9497 -14.9793 -0.9970 0.0668 -0.0191

loop_
_twin_individual_id
_twin_individual_mass_fraction_refined
1 0.704(11)
2 0.296(11)
